data_2022390
loop_
_publ_author_name
'Ma\/lecka, Magdalena'
'Kusz, Joachim'
'Mayer, Peter'
'Sobiesiak, Marta'
'Budzisz, Elzbieta'

_publ_section_title
;
 Zinc(II) and nickel(II) complexes of
 3,5-dimethyl-1-(pyridin-2-yl)-1H-pyrazole: relationship between
 fluorescence and crystal packing
;
_journal_coeditor_code WP3016
_journal_issue 7
_journal_name_full 'Acta Crystallographica Section C Structural Chemistry'
_journal_paper_doi 10.1107/S2053229621005374
_journal_volume 77
_journal_year 2021
_chemical_formula_iupac '[Ni Cl (C10 H11 N3)2 (H2 O)] Cl, H2 O'
_chemical_formula_moiety 'C20 H24 Cl N6 Ni O +, Cl -, H2 O'
_chemical_formula_sum 'C20 H26 Cl2 N6 Ni O2'
_chemical_formula_weight 512.08
_chemical_name_systematic
'Aquachloridobis[3,5-dimethyl-1-(pyridin-2-yl-\k<i>N</i>)-1<i>H</i>-pyrazole-\k<i>N</i>^2^]nickel(II) chloride monohydrate'
_space_group_crystal_system monoclinic
_space_group_IT_number 14
_space_group_name_Hall '-P 2ybc'
_space_group_name_H-M_alt 'P 1 21/c 1'
_atom_sites_solution_hydrogens mixed
_atom_sites_solution_primary direct
_audit_block_code Ni_C10H22N3_Cl_H2O_to071_budzisz
_audit_creation_method SHELXL-2018/3
_cell_angle_alpha 90
_cell_angle_beta 100.981(8)
_cell_angle_gamma 90
_cell_formula_units_Z 4
_cell_length_a 12.2306(11)
_cell_length_b 13.2638(10)
_cell_length_c 14.0560(14)
_cell_measurement_reflns_used 1291
_cell_measurement_temperature 173(2)
_cell_measurement_theta_max 24.5890
_cell_measurement_theta_min 4.3620
_cell_volume 2238.5(3)
_computing_cell_refinement
;
CrysAlis PRO (Agilent, 2014)
;
_computing_data_collection
;
CrysAlis PRO (Agilent, 2014)
;
_computing_data_reduction
;
CrysAlis PRO (Agilent, 2014)
;
_computing_structure_refinement
;
SHELXTL (Sheldrick, 2008).
;
_computing_structure_solution
;
SIR97 (Altomare <i>et al.</i>,  1999)
;
_diffrn_ambient_temperature 173(2)
_diffrn_detector_area_resol_mean 15.9809
_diffrn_measured_fraction_theta_full 0.993
_diffrn_measured_fraction_theta_max 0.993
_diffrn_measurement_device 'CCD camera on \k-goniostat'
_diffrn_measurement_device_type 'Oxford XCalibur'
_diffrn_measurement_method '\w scans'
_diffrn_radiation_monochromator graphite
_diffrn_radiation_type MoK\a
_diffrn_radiation_wavelength 0.71073
_diffrn_reflns_av_R_equivalents 0.0454
_diffrn_reflns_av_unetI/netI 0.0854
_diffrn_reflns_limit_h_max 14
_diffrn_reflns_limit_h_min -14
_diffrn_reflns_limit_k_max 15
_diffrn_reflns_limit_k_min -8
_diffrn_reflns_limit_l_max 16
_diffrn_reflns_limit_l_min -16
_diffrn_reflns_number 7459
_diffrn_reflns_theta_full 25.240
_diffrn_reflns_theta_max 25.348
_diffrn_reflns_theta_min 4.240
_diffrn_source 'fine-focus sealed tube'
_exptl_absorpt_coefficient_mu 1.136
_exptl_absorpt_correction_T_max 1.00000
_exptl_absorpt_correction_T_min 0.99363
_exptl_absorpt_correction_type multi-scan
_exptl_absorpt_process_details
;
(CrysAlis PRO; Agilent, 2014)
;
_exptl_crystal_colour blue
_exptl_crystal_density_diffrn 1.519
_exptl_crystal_description rod
_exptl_crystal_F_000 1064
_exptl_crystal_size_max 0.240
_exptl_crystal_size_mid 0.080
_exptl_crystal_size_min 0.040
_refine_diff_density_max 0.497
_refine_diff_density_min -0.382
_refine_ls_extinction_method none
_refine_ls_goodness_of_fit_ref 1.036
_refine_ls_hydrogen_treatment mixed
_refine_ls_matrix_type full
_refine_ls_number_parameters 351
_refine_ls_number_reflns 4070
_refine_ls_number_restraints 160
_refine_ls_restrained_S_all 1.044
_refine_ls_R_factor_all 0.0893
_refine_ls_R_factor_gt 0.0522
_refine_ls_shift/su_max 0.001
_refine_ls_shift/su_mean 0.000
_refine_ls_structure_factor_coef Fsqd
_refine_ls_weighting_details 'w=1/[\s^2^(Fo^2^)+(0.0325P)^2^+0.0834P] where P=(Fo^2^+2Fc^2^)/3'
_refine_ls_weighting_scheme calc
_refine_ls_wR_factor_gt 0.0923
_refine_ls_wR_factor_ref 0.1085
_reflns_number_gt 2776
_reflns_number_total 4070
_reflns_threshold_expression 'I > 2\s(I)'
_cod_data_source_file wp3016sup1.cif
_cod_data_source_block compound2
_cod_original_sg_symbol_H-M 'P 21/c'
_cod_database_code 2022390
_shelx_space_group_comment
;
The symmetry employed for this shelxl refinement is uniquely defined
by the following loop, which should always be used as a source of
symmetry information in preference to the above space-group names.
They are only intended as comments.
;
_shelx_estimated_absorpt_t_min 0.772
_shelx_estimated_absorpt_t_max 0.956
_shelxl_version_number 2018/3

loop_
_space_group_symop_operation_xyz
'x, y, z'
'-x, y+1/2, -z+1/2'
'-x, -y, -z'
'x, -y-1/2, z-1/2'

loop_
_atom_site_type_symbol
_atom_site_label
_atom_site_fract_x
_atom_site_fract_y
_atom_site_fract_z
_atom_site_U_iso_or_equiv
_atom_site_adp_type
_atom_site_calc_flag
_atom_site_occupancy
_atom_site_disorder_assembly
_atom_site_disorder_group
N N1 0.2969(3) 0.9197(2) 0.4126(2) 0.0304(8) Uani d 1 . .
N N2 0.2467(3) 0.7632(2) 0.3021(2) 0.0261(8) Uani d 1 . .
N N3 0.3332(2) 0.7542(2) 0.3803(2) 0.0250(8) Uani d 1 . .
C C1 0.3135(4) 1.0019(3) 0.4700(3) 0.0383(11) Uani d 1 . .
H H1 0.275204 1.062413 0.448228 0.046 Uiso calc 1 . .
C C2 0.3837(4) 1.0015(4) 0.5586(3) 0.0462(13) Uani d 1 . .
H H2 0.395910 1.061356 0.596227 0.055 Uiso calc 1 . .
C C3 0.4360(4) 0.9137(4) 0.5922(3) 0.0444(12) Uani d 1 . .
H H3 0.483258 0.911524 0.654232 0.053 Uiso calc 1 . .
C C4 0.4198(3) 0.8301(3) 0.5364(3) 0.0382(11) Uani d 1 . .
H H4 0.454059 0.768193 0.559174 0.046 Uiso calc 1 . .
C C5 0.3521(3) 0.8361(3) 0.4450(3) 0.0294(10) Uani d 1 . .
C C6 0.1575(4) 0.6514(3) 0.1698(3) 0.0427(12) Uani d 1 . .
H H6A 0.083361 0.667835 0.182176 0.064 Uiso calc 1 . .
H H6B 0.160686 0.579501 0.154348 0.064 Uiso calc 1 . .
H H6C 0.172350 0.691515 0.115162 0.064 Uiso calc 1 . .
C C7 0.2422(3) 0.6743(3) 0.2571(3) 0.0297(10) Uani d 1 . .
C C8 0.3254(3) 0.6098(3) 0.3054(3) 0.0326(10) Uani d 1 . .
H H8 0.338829 0.542441 0.287785 0.039 Uiso calc 1 . .
C C9 0.3828(3) 0.6612(3) 0.3815(3) 0.0311(10) Uani d 1 . .
C C10 0.4829(4) 0.6274(3) 0.4522(3) 0.0522(14) Uani d 1 . .
H H10A 0.539775 0.680340 0.459825 0.078 Uiso calc 1 . .
H H10B 0.512561 0.565734 0.428358 0.078 Uiso calc 1 . .
H H10C 0.461998 0.613992 0.514970 0.078 Uiso calc 1 . .
N N4 0.0443(3) 0.8814(3) 0.3283(3) 0.0248(10) Uani d 0.879(4) A 1
N N5 0.0766(3) 0.8851(3) 0.1514(3) 0.0268(9) Uani d 0.879(4) A 1
N N6 -0.0304(3) 0.8704(8) 0.1658(3) 0.0251(10) Uani d 0.879(4) A 1
C C11 0.0354(4) 0.8851(4) 0.4226(4) 0.0295(13) Uani d 0.879(4) A 1
H H11A 0.100498 0.897129 0.470081 0.035 Uiso calc 0.879(4) A 1
C C12 -0.0638(4) 0.8722(4) 0.4523(4) 0.0330(13) Uani d 0.879(4) A 1
H H12A -0.068114 0.874616 0.519072 0.040 Uiso calc 0.879(4) A 1
C C13 -0.1578(4) 0.8555(3) 0.3818(4) 0.0319(12) Uani d 0.879(4) A 1
H H13 -0.227585 0.844275 0.400253 0.038 Uiso calc 0.879(4) A 1
C C14 -0.1509(6) 0.8552(18) 0.2876(4) 0.0295(13) Uani d 0.879(4) A 1
H H14 -0.215894 0.846080 0.239212 0.035 Uiso calc 0.879(4) A 1
C C15 -0.0478(4) 0.8682(3) 0.2615(3) 0.0245(11) Uani d 0.879(4) A 1
C C16 0.1700(5) 0.8942(5) 0.0124(4) 0.0432(15) Uani d 0.879(4) A 1
H H16A 0.211318 0.954765 0.037988 0.065 Uiso calc 0.879(4) A 1
H H16B 0.147458 0.899971 -0.058116 0.065 Uiso calc 0.879(4) A 1
H H16C 0.217545 0.834780 0.028295 0.065 Uiso calc 0.879(4) A 1
C C17 0.0701(4) 0.8839(3) 0.0562(3) 0.0300(12) Uani d 0.879(4) A 1
C C18 -0.0403(5) 0.8691(9) 0.0094(4) 0.0316(17) Uani d 0.879(4) A 1
H H18 -0.066756 0.866262 -0.058617 0.038 Uiso calc 0.879(4) A 1
C C19 -0.1024(4) 0.8595(3) 0.0785(3) 0.0324(13) Uani d 0.879(4) A 1
C C20 -0.2251(4) 0.8403(4) 0.0636(4) 0.0458(15) Uani d 0.879(4) A 1
H H20A -0.261022 0.894984 0.093035 0.069 Uiso calc 0.879(4) A 1
H H20B -0.238388 0.776117 0.094104 0.069 Uiso calc 0.879(4) A 1
H H20C -0.256052 0.837055 -0.005924 0.069 Uiso calc 0.879(4) A 1
N N4B 0.1222(18) 0.898(2) 0.1254(16) 0.027(3) Uiso d 0.121(4) A 2
N N5B 0.0308(18) 0.880(2) 0.2751(14) 0.024(3) Uiso d 0.121(4) A 2
N N6B -0.036(2) 0.865(6) 0.1851(15) 0.024(3) Uiso d 0.121(4) A 2
C C11B 0.182(2) 0.898(5) 0.0538(19) 0.047(6) Uiso d 0.121(4) A 2
H H11B 0.259704 0.909507 0.069110 0.056 Uiso calc 0.121(4) A 2
C C12B 0.131(2) 0.883(3) -0.0404(19) 0.033(11) Uiso d 0.121(4) A 2
H H12B 0.173949 0.883514 -0.090125 0.040 Uiso calc 0.121(4) A 2
C C13B 0.017(2) 0.866(2) -0.0631(17) 0.032(9) Uiso d 0.121(4) A 2
H H13B -0.019604 0.860282 -0.128805 0.038 Uiso calc 0.121(4) A 2
C C14B -0.040(3) 0.857(8) 0.0091(18) 0.030(3) Uiso d 0.121(4) A 2
H H14B -0.117691 0.841595 -0.004607 0.036 Uiso calc 0.121(4) A 2
C C15B 0.0154(19) 0.871(3) 0.1041(15) 0.027(9) Uiso d 0.121(4) A 2
C C16B -0.002(3) 0.884(4) 0.4410(16) 0.026(5) Uiso d 0.121(4) A 2
H H16D -0.066232 0.886369 0.472907 0.038 Uiso calc 0.121(4) A 2
H H16E 0.041360 0.946678 0.454998 0.038 Uiso calc 0.121(4) A 2
H H16F 0.045371 0.826508 0.465257 0.038 Uiso calc 0.121(4) A 2
C C17B -0.0400(19) 0.874(2) 0.3354(14) 0.024(8) Uiso d 0.121(4) A 2
C C18B -0.148(4) 0.852(13) 0.2874(17) 0.029(3) Uiso d 0.121(4) A 2
H H18B -0.210534 0.836092 0.316193 0.035 Uiso calc 0.121(4) A 2
C C19B -0.1467(16) 0.857(2) 0.1931(15) 0.018(7) Uiso d 0.121(4) A 2
C C20B -0.245(2) 0.839(3) 0.114(2) 0.034(5) Uiso d 0.121(4) A 2
H H20D -0.313861 0.850560 0.138884 0.051 Uiso calc 0.121(4) A 2
H H20E -0.243855 0.769358 0.091196 0.051 Uiso calc 0.121(4) A 2
H H20F -0.242822 0.885368 0.060096 0.051 Uiso calc 0.121(4) A 2
Cl Cl1 0.13307(9) 1.08796(7) 0.27704(8) 0.0388(3) Uani d 1 . .
Cl Cl2 0.45368(9) 0.34181(9) 0.27094(9) 0.0478(3) Uani d 1 . .
Ni Ni1 0.18951(4) 0.91142(4) 0.27749(4) 0.02430(16) Uani d 1 . .
O O1 0.3217(3) 0.9446(2) 0.2126(2) 0.0432(9) Uani d 1 . .
H H11 0.339(4) 1.0041(19) 0.202(3) 0.065 Uiso d 1 . .
H H12 0.387(2) 0.923(3) 0.230(3) 0.065 Uiso d 1 . .
O O2 0.3326(3) 0.3528(2) 0.6845(3) 0.0566(10) Uani d 1 . .
H H21 0.275(3) 0.350(3) 0.708(4) 0.085 Uiso d 1 . .
H H22 0.370(4) 0.304(3) 0.712(4) 0.085 Uiso d 1 . .

loop_
_atom_site_aniso_label
_atom_site_aniso_U_11
_atom_site_aniso_U_22
_atom_site_aniso_U_33
_atom_site_aniso_U_12
_atom_site_aniso_U_13
_atom_site_aniso_U_23
N1 0.025(2) 0.033(2) 0.033(2) -0.0029(17) 0.0035(15) -0.0038(18)
N2 0.023(2) 0.0287(19) 0.025(2) 0.0013(16) 0.0024(14) 0.0011(16)
N3 0.0159(18) 0.0306(19) 0.028(2) 0.0039(15) 0.0018(14) 0.0047(17)
C1 0.037(3) 0.035(3) 0.042(3) 0.001(2) 0.003(2) -0.011(2)
C2 0.041(3) 0.057(3) 0.040(3) -0.012(3) 0.005(2) -0.022(3)
C3 0.034(3) 0.069(3) 0.029(3) -0.010(3) 0.003(2) -0.008(3)
C4 0.032(3) 0.052(3) 0.029(3) -0.001(2) 0.000(2) 0.000(2)
C5 0.021(2) 0.039(3) 0.028(3) -0.005(2) 0.0051(18) -0.003(2)
C6 0.047(3) 0.038(3) 0.040(3) 0.001(2) 0.001(2) -0.007(2)
C7 0.031(3) 0.028(2) 0.032(3) -0.001(2) 0.0078(19) -0.001(2)
C8 0.034(3) 0.026(2) 0.040(3) 0.005(2) 0.013(2) 0.006(2)
C9 0.028(2) 0.034(2) 0.034(3) 0.013(2) 0.011(2) 0.014(2)
C10 0.051(3) 0.064(3) 0.040(3) 0.028(3) 0.005(2) 0.007(3)
N4 0.025(2) 0.0242(19) 0.025(2) 0.0018(16) 0.0035(17) 0.0008(19)
N5 0.027(2) 0.028(2) 0.026(2) 0.0016(18) 0.0076(17) -0.0009(18)
N6 0.020(2) 0.029(2) 0.026(2) 0.0020(17) 0.0030(17) 0.000(3)
C11 0.026(3) 0.032(3) 0.029(3) 0.003(3) 0.003(2) 0.003(2)
C12 0.032(3) 0.039(3) 0.030(3) -0.002(3) 0.011(2) -0.002(2)
C13 0.027(3) 0.029(3) 0.043(3) -0.003(2) 0.016(2) -0.005(2)
C14 0.023(2) 0.030(3) 0.034(3) 0.004(2) 0.002(2) 0.001(2)
C15 0.028(3) 0.020(2) 0.024(3) 0.001(2) 0.000(2) -0.004(2)
C16 0.045(3) 0.048(3) 0.042(4) 0.013(3) 0.021(3) 0.009(4)
C17 0.040(3) 0.025(3) 0.025(3) 0.009(2) 0.008(2) 0.003(2)
C18 0.035(3) 0.032(4) 0.025(2) 0.007(2) -0.002(2) -0.003(2)
C19 0.033(3) 0.030(3) 0.030(3) 0.001(2) -0.004(2) -0.004(2)
C20 0.034(3) 0.064(4) 0.035(3) -0.003(3) -0.007(2) -0.007(3)
Cl1 0.0342(7) 0.0273(6) 0.0575(8) 0.0051(5) 0.0154(5) 0.0030(5)
Cl2 0.0307(7) 0.0489(7) 0.0592(9) -0.0070(6) -0.0031(5) 0.0159(6)
Ni1 0.0196(3) 0.0246(3) 0.0283(3) 0.0016(2) 0.0036(2) -0.0006(2)
O1 0.0304(19) 0.0392(18) 0.065(2) 0.0070(16) 0.0214(17) 0.0130(18)
O2 0.060(3) 0.038(2) 0.080(3) 0.0051(18) 0.033(2) 0.0027(19)

loop_
_atom_type_symbol
_atom_type_description
_atom_type_scat_dispersion_real
_atom_type_scat_dispersion_imag
_atom_type_scat_source
C C 0.0033 0.0016 'International Tables Vol C Tables 4.2.6.8 and 6.1.1.4'
H H 0.0000 0.0000 'International Tables Vol C Tables 4.2.6.8 and 6.1.1.4'
N N 0.0061 0.0033 'International Tables Vol C Tables 4.2.6.8 and 6.1.1.4'
Cl Cl 0.1484 0.1585 'International Tables Vol C Tables 4.2.6.8 and 6.1.1.4'
Ni Ni 0.3393 1.1124 'International Tables Vol C Tables 4.2.6.8 and 6.1.1.4'
O O 0.0106 0.0060 'International Tables Vol C Tables 4.2.6.8 and 6.1.1.4'

loop_
_geom_angle_atom_site_label_1
_geom_angle_atom_site_label_2
_geom_angle_atom_site_label_3
_geom_angle_site_symmetry_1
_geom_angle_site_symmetry_3
_geom_angle
_geom_angle_publ_flag
C5 N1 C1 . . 117.3(4) ?
C5 N1 Ni1 . . 117.1(3) ?
C1 N1 Ni1 . . 125.6(3) ?
C7 N2 N3 . . 105.0(3) ?
C7 N2 Ni1 . . 140.3(3) ?
N3 N2 Ni1 . . 113.2(2) ?
C9 N3 N2 . . 110.9(3) ?
C9 N3 C5 . . 131.9(3) ?
N2 N3 C5 . . 117.1(3) ?
N1 C1 C2 . . 122.5(4) ?
N1 C1 H1 . . 118.8 ?
C2 C1 H1 . . 118.8 ?
C3 C2 C1 . . 119.2(4) ?
C3 C2 H2 . . 120.4 ?
C1 C2 H2 . . 120.4 ?
C4 C3 C2 . . 119.4(4) ?
C4 C3 H3 . . 120.3 ?
C2 C3 H3 . . 120.3 ?
C3 C4 C5 . . 119.1(4) ?
C3 C4 H4 . . 120.5 ?
C5 C4 H4 . . 120.5 ?
N1 C5 C4 . . 122.4(4) ?
N1 C5 N3 . . 114.3(3) ?
C4 C5 N3 . . 123.3(4) ?
C7 C6 H6A . . 109.5 ?
C7 C6 H6B . . 109.5 ?
H6A C6 H6B . . 109.5 ?
C7 C6 H6C . . 109.5 ?
H6A C6 H6C . . 109.5 ?
H6B C6 H6C . . 109.5 ?
N2 C7 C8 . . 110.4(4) ?
N2 C7 C6 . . 122.3(4) ?
C8 C7 C6 . . 127.3(4) ?
C9 C8 C7 . . 107.2(3) ?
C9 C8 H8 . . 126.4 ?
C7 C8 H8 . . 126.4 ?
C8 C9 N3 . . 106.4(3) ?
C8 C9 C10 . . 127.9(4) ?
N3 C9 C10 . . 125.6(4) ?
C9 C10 H10A . . 109.5 ?
C9 C10 H10B . . 109.5 ?
H10A C10 H10B . . 109.5 ?
C9 C10 H10C . . 109.5 ?
H10A C10 H10C . . 109.5 ?
H10B C10 H10C . . 109.5 ?
C15 N4 C11 . . 118.6(4) ?
C15 N4 Ni1 . . 116.6(3) ?
C11 N4 Ni1 . . 124.4(3) ?
C17 N5 N6 . . 105.7(4) ?
C17 N5 Ni1 . . 140.6(3) ?
N6 N5 Ni1 . . 113.5(3) ?
C19 N6 N5 . . 110.4(4) ?
C19 N6 C15 . . 131.8(4) ?
N5 N6 C15 . . 117.8(4) ?
N4 C11 C12 . . 122.5(4) ?
N4 C11 H11A . . 118.7 ?
C12 C11 H11A . . 118.7 ?
C11 C12 C13 . . 117.7(4) ?
C11 C12 H12A . . 121.1 ?
C13 C12 H12A . . 121.1 ?
C14 C13 C12 . . 120.5(4) ?
C14 C13 H13 . . 119.8 ?
C12 C13 H13 . . 119.8 ?
C13 C14 C15 . . 119.4(5) ?
C13 C14 H14 . . 120.3 ?
C15 C14 H14 . . 120.3 ?
N4 C15 C14 . . 121.2(4) ?
N4 C15 N6 . . 114.2(4) ?
C14 C15 N6 . . 124.6(4) ?
C17 C16 H16A . . 109.5 ?
C17 C16 H16B . . 109.5 ?
H16A C16 H16B . . 109.5 ?
C17 C16 H16C . . 109.5 ?
H16A C16 H16C . . 109.5 ?
H16B C16 H16C . . 109.5 ?
N5 C17 C18 . . 110.1(4) ?
N5 C17 C16 . . 121.6(4) ?
C18 C17 C16 . . 128.3(5) ?
C19 C18 C17 . . 107.5(5) ?
C19 C18 H18 . . 126.3 ?
C17 C18 H18 . . 126.3 ?
C18 C19 N6 . . 106.3(5) ?
C18 C19 C20 . . 127.1(5) ?
N6 C19 C20 . . 126.6(4) ?
C19 C20 H20A . . 109.5 ?
C19 C20 H20B . . 109.5 ?
H20A C20 H20B . . 109.5 ?
C19 C20 H20C . . 109.5 ?
H20A C20 H20C . . 109.5 ?
H20B C20 H20C . . 109.5 ?
C15B N4B C11B . . 118.4(18) ?
C15B N4B Ni1 . . 114.8(14) ?
C11B N4B Ni1 . . 125.7(17) ?
C17B N5B N6B . . 103.2(15) ?
C17B N5B Ni1 . . 139.5(15) ?
N6B N5B Ni1 . . 117.2(12) ?
C19B N6B N5B . . 110.9(15) ?
C19B N6B C15B . . 131.9(18) ?
N5B N6B C15B . . 116.7(15) ?
N4B C11B C12B . . 121(2) ?
N4B C11B H11B . . 119.5 ?
C12B C11B H11B . . 119.5 ?
C11B C12B C13B . . 120(2) ?
C11B C12B H12B . . 120.1 ?
C13B C12B H12B . . 120.1 ?
C14B C13B C12B . . 119.2(19) ?
C14B C13B H13B . . 120.4 ?
C12B C13B H13B . . 120.4 ?
C13B C14B C15B . . 119(2) ?
C13B C14B H14B . . 120.6 ?
C15B C14B H14B . . 120.6 ?
N4B C15B C14B . . 122.1(17) ?
N4B C15B N6B . . 113.9(17) ?
C14B C15B N6B . . 123.8(18) ?
C17B C16B H16D . . 109.5 ?
C17B C16B H16E . . 109.5 ?
H16D C16B H16E . . 109.5 ?
C17B C16B H16F . . 109.5 ?
H16D C16B H16F . . 109.5 ?
H16E C16B H16F . . 109.5 ?
N5B C17B C18B . . 112.2(16) ?
N5B C17B C16B . . 121(2) ?
C18B C17B C16B . . 126.5(19) ?
C19B C18B C17B . . 106.0(18) ?
C19B C18B H18B . . 127.0 ?
C17B C18B H18B . . 127.0 ?
C18B C19B N6B . . 106.6(17) ?
C18B C19B C20B . . 124.5(19) ?
N6B C19B C20B . . 127.9(19) ?
C19B C20B H20D . . 109.5 ?
C19B C20B H20E . . 109.5 ?
H20D C20B H20E . . 109.5 ?
C19B C20B H20F . . 109.5 ?
H20D C20B H20F . . 109.5 ?
H20E C20B H20F . . 109.5 ?
N5B Ni1 O1 . . 153.1(6) ?
O1 Ni1 N5 . . 96.31(14) ?
O1 Ni1 N4 . . 173.55(14) ?
N5 Ni1 N4 . . 77.64(15) ?
N5B Ni1 N2 . . 95.9(9) ?
O1 Ni1 N2 . . 90.48(12) ?
N5 Ni1 N2 . . 97.53(14) ?
N4 Ni1 N2 . . 92.51(13) ?
N5B Ni1 N1 . . 118.0(6) ?
O1 Ni1 N1 . . 88.88(13) ?
N5 Ni1 N1 . . 172.23(14) ?
N4 Ni1 N1 . . 97.37(14) ?
N2 Ni1 N1 . . 76.59(12) ?
N5B Ni1 N4B . . 77.1(8) ?
O1 Ni1 N4B . . 76.1(6) ?
N2 Ni1 N4B . . 98.1(8) ?
N1 Ni1 N4B . . 164.1(6) ?
N5B Ni1 Cl1 . . 85.6(9) ?
O1 Ni1 Cl1 . . 92.26(9) ?
N5 Ni1 Cl1 . . 90.99(11) ?
N4 Ni1 Cl1 . . 85.68(10) ?
N2 Ni1 Cl1 . . 170.71(9) ?
N1 Ni1 Cl1 . . 94.59(9) ?
N4B Ni1 Cl1 . . 91.2(8) ?
Ni1 O1 H11 . . 122(3) ?
Ni1 O1 H12 . . 125(3) ?
H11 O1 H12 . . 97(4) ?
H21 O2 H22 . . 102(5) ?

loop_
_geom_bond_atom_site_label_1
_geom_bond_atom_site_label_2
_geom_bond_site_symmetry_2
_geom_bond_distance
_geom_bond_publ_flag
N1 C5 . 1.333(5) ?
N1 C1 . 1.348(5) ?
N1 Ni1 . 2.096(3) ?
N2 C7 . 1.334(4) ?
N2 N3 . 1.378(4) ?
N2 Ni1 . 2.093(3) ?
N3 C9 . 1.374(4) ?
N3 C5 . 1.407(5) ?
C1 C2 . 1.372(6) ?
C1 H1 . 0.9500 ?
C2 C3 . 1.368(6) ?
C2 H2 . 0.9500 ?
C3 C4 . 1.350(5) ?
C3 H3 . 0.9500 ?
C4 C5 . 1.391(5) ?
C4 H4 . 0.9500 ?
C6 C7 . 1.478(5) ?
C6 H6A . 0.9800 ?
C6 H6B . 0.9800 ?
C6 H6C . 0.9800 ?
C7 C8 . 1.402(5) ?
C8 C9 . 1.347(5) ?
C8 H8 . 0.9500 ?
C9 C10 . 1.491(5) ?
C10 H10A . 0.9800 ?
C10 H10B . 0.9800 ?
C10 H10C . 0.9800 ?
N4 C15 . 1.334(5) ?
N4 C11 . 1.352(6) ?
N4 Ni1 . 2.075(4) ?
N5 C17 . 1.326(5) ?
N5 N6 . 1.376(5) ?
N5 Ni1 . 2.059(4) ?
N6 C19 . 1.375(6) ?
N6 C15 . 1.402(5) ?
C11 C12 . 1.366(6) ?
C11 H11A . 0.9500 ?
C12 C13 . 1.385(6) ?
C12 H12A . 0.9500 ?
C13 C14 . 1.344(6) ?
C13 H13 . 0.9500 ?
C14 C15 . 1.389(6) ?
C14 H14 . 0.9500 ?
C16 C17 . 1.475(6) ?
C16 H16A . 0.9800 ?
C16 H16B . 0.9800 ?
C16 H16C . 0.9800 ?
C17 C18 . 1.399(7) ?
C18 C19 . 1.347(7) ?
C18 H18 . 0.9500 ?
C19 C20 . 1.497(6) ?
C20 H20A . 0.9800 ?
C20 H20B . 0.9800 ?
C20 H20C . 0.9800 ?
N4B C15B . 1.335(16) ?
N4B C11B . 1.349(16) ?
N4B Ni1 . 2.15(2) ?
N5B C17B . 1.326(16) ?
N5B N6B . 1.386(16) ?
N5B Ni1 . 1.98(2) ?
N6B C19B . 1.377(15) ?
N6B C15B . 1.408(15) ?
C11B C12B . 1.365(17) ?
C11B H11B . 0.9500 ?
C12B C13B . 1.387(16) ?
C12B H12B . 0.9500 ?
C13B C14B . 1.347(17) ?
C13B H13B . 0.9500 ?
C14B C15B . 1.390(16) ?
C14B H14B . 0.9500 ?
C16B C17B . 1.474(16) ?
C16B H16D . 0.9800 ?
C16B H16E . 0.9800 ?
C16B H16F . 0.9800 ?
C17B C18B . 1.400(17) ?
C18B C19B . 1.332(17) ?
C18B H18B . 0.9500 ?
C19B C20B . 1.496(15) ?
C20B H20D . 0.9800 ?
C20B H20E . 0.9800 ?
C20B H20F . 0.9800 ?
Cl1 Ni1 . 2.4408(11) ?
Ni1 O1 . 2.050(3) ?
O1 H11 . 0.84(2) ?
O1 H12 . 0.84(2) ?
O2 H21 . 0.84(2) ?
O2 H22 . 0.84(2) ?

loop_
_geom_hbond_atom_site_label_D
_geom_hbond_atom_site_label_H
_geom_hbond_atom_site_label_A
_geom_hbond_site_symmetry_A
_geom_hbond_distance_DH
_geom_hbond_distance_HA
_geom_hbond_distance_DA
_geom_hbond_angle_DHA
_geom_hbond_publ_flag
O1 H11 O2 4_575 0.84(2) 1.91(2) 2.722(4) 162(4) yes
O1 H12 Cl2 2_655 0.84(2) 2.23(3) 3.036(3) 161(4) yes
O2 H21 Cl1 4_576 0.84(2) 2.29(2) 3.078(4) 157(3) yes
O2 H22 Cl2 4_566 0.84(2) 2.27(2) 3.106(4) 171(5) yes

loop_
_geom_torsion_atom_site_label_1
_geom_torsion_atom_site_label_2
_geom_torsion_atom_site_label_3
_geom_torsion_atom_site_label_4
_geom_torsion_site_symmetry_1
_geom_torsion_site_symmetry_2
_geom_torsion_site_symmetry_3
_geom_torsion_site_symmetry_4
_geom_torsion
_geom_torsion_publ_flag
C7 N2 N3 C9 . . . . 1.5(4) ?
Ni1 N2 N3 C9 . . . . -167.4(2) ?
C7 N2 N3 C5 . . . . -175.9(3) ?
Ni1 N2 N3 C5 . . . . 15.2(4) ?
C5 N1 C1 C2 . . . . -0.1(6) ?
Ni1 N1 C1 C2 . . . . 178.7(3) ?
N1 C1 C2 C3 . . . . -2.5(7) ?
C1 C2 C3 C4 . . . . 1.8(7) ?
C2 C3 C4 C5 . . . . 1.4(7) ?
C1 N1 C5 C4 . . . . 3.5(6) ?
Ni1 N1 C5 C4 . . . . -175.5(3) ?
C1 N1 C5 N3 . . . . -178.3(3) ?
Ni1 N1 C5 N3 . . . . 2.7(4) ?
C3 C4 C5 N1 . . . . -4.2(6) ?
C3 C4 C5 N3 . . . . 177.8(4) ?
C9 N3 C5 N1 . . . . 171.3(4) ?
N2 N3 C5 N1 . . . . -12.0(5) ?
C9 N3 C5 C4 . . . . -10.6(7) ?
N2 N3 C5 C4 . . . . 166.2(4) ?
N3 N2 C7 C8 . . . . -0.5(4) ?
Ni1 N2 C7 C8 . . . . 163.3(3) ?
N3 N2 C7 C6 . . . . 178.2(4) ?
Ni1 N2 C7 C6 . . . . -17.9(7) ?
N2 C7 C8 C9 . . . . -0.6(5) ?
C6 C7 C8 C9 . . . . -179.3(4) ?
C7 C8 C9 N3 . . . . 1.4(5) ?
C7 C8 C9 C10 . . . . -176.6(4) ?
N2 N3 C9 C8 . . . . -1.8(4) ?
C5 N3 C9 C8 . . . . 175.1(4) ?
N2 N3 C9 C10 . . . . 176.3(4) ?
C5 N3 C9 C10 . . . . -6.8(7) ?
C17 N5 N6 C19 . . . . 0.3(8) ?
Ni1 N5 N6 C19 . . . . 176.2(5) ?
C17 N5 N6 C15 . . . . 180.0(6) ?
Ni1 N5 N6 C15 . . . . -4.1(9) ?
C15 N4 C11 C12 . . . . 2.4(7) ?
Ni1 N4 C11 C12 . . . . 175.0(3) ?
N4 C11 C12 C13 . . . . -0.5(7) ?
C11 C12 C13 C14 . . . . -1.9(13) ?
C12 C13 C14 C15 . . . . 2(2) ?
C11 N4 C15 C14 . . . . -2.0(13) ?
Ni1 N4 C15 C14 . . . . -175.2(12) ?
C11 N4 C15 N6 . . . . 177.1(6) ?
Ni1 N4 C15 N6 . . . . 3.9(6) ?
C13 C14 C15 N4 . . . . 0(2) ?
C13 C14 C15 N6 . . . . -179.2(12) ?
C19 N6 C15 N4 . . . . 179.7(8) ?
N5 N6 C15 N4 . . . . 0.2(10) ?
C19 N6 C15 C14 . . . . -1.2(18) ?
N5 N6 C15 C14 . . . . 179.2(13) ?
N6 N5 C17 C18 . . . . 0.3(8) ?
Ni1 N5 C17 C18 . . . . -173.7(6) ?
N6 N5 C17 C16 . . . . -178.0(6) ?
Ni1 N5 C17 C16 . . . . 7.9(8) ?
N5 C17 C18 C19 . . . . -0.9(10) ?
C16 C17 C18 C19 . . . . 177.3(6) ?
C17 C18 C19 N6 . . . . 1.1(10) ?
C17 C18 C19 C20 . . . . -178.5(5) ?
N5 N6 C19 C18 . . . . -0.9(10) ?
C15 N6 C19 C18 . . . . 179.5(10) ?
N5 N6 C19 C20 . . . . 178.7(5) ?
C15 N6 C19 C20 . . . . -0.9(14) ?
C17B N5B N6B C19B . . . . 5(7) ?
Ni1 N5B N6B C19B . . . . -172(4) ?
C17B N5B N6B C15B . . . . 177(6) ?
Ni1 N5B N6B C15B . . . . 1(8) ?
C15B N4B C11B C12B . . . . 8(7) ?
Ni1 N4B C11B C12B . . . . 176(4) ?
N4B C11B C12B C13B . . . . 0(8) ?
C11B C12B C13B C14B . . . . -5(8) ?
C12B C13B C14B C15B . . . . 3(10) ?
C11B N4B C15B C14B . . . . -10(7) ?
Ni1 N4B C15B C14B . . . . -179(6) ?
C11B N4B C15B N6B . . . . 175(5) ?
Ni1 N4B C15B N6B . . . . 6(5) ?
C13B C14B C15B N4B . . . . 4(11) ?
C13B C14B C15B N6B . . . . 179(7) ?
C19B N6B C15B N4B . . . . 167(7) ?
N5B N6B C15B N4B . . . . -5(8) ?
C19B N6B C15B C14B . . . . -9(12) ?
N5B N6B C15B C14B . . . . -180(7) ?
N6B N5B C17B C18B . . . . 2(9) ?
Ni1 N5B C17B C18B . . . . 177(8) ?
N6B N5B C17B C16B . . . . 178(5) ?
Ni1 N5B C17B C16B . . . . -7(6) ?
N5B C17B C18B C19B . . . . -8(14) ?
C16B C17B C18B C19B . . . . 176(6) ?
C17B C18B C19B N6B . . . . 10(13) ?
C17B C18B C19B C20B . . . . -180(6) ?
N5B N6B C19B C18B . . . . -10(10) ?
C15B N6B C19B C18B . . . . 179(11) ?
N5B N6B C19B C20B . . . . -179(4) ?
C15B N6B C19B C20B . . . . 10(12) ?

_cod_database_fobs_code 2022390
